data_4114045
loop_
_publ_author_name
'Marco Lerm'
'Hans-Joachim Gais'
'Kejun Cheng'
'Cornelia Vermeeren'

_publ_contact_author_address
;     Institut f\"ur Organische Chemie  
      Rheinisch-Westfa\"lische Technische Hochschule Aachen
      Professor-Pirlet-Strasse 1
      D-52074 Aachen
      Germany
;
_publ_contact_author_email '     gais@rwth-aachen.de'
_publ_contact_author_fax '     ++49 241 80 92385'
_publ_contact_author_name '     Hans-Joachim Gais'
_publ_contact_author_phone '     ++49 241 80 94710'
_publ_section_title
;
 Asymmetric Synthesis of the Highly Potent Anti-Metastatic Prostacyclin
 Analogue Cicaprost and Its Isomer Isocicaprost
;
_journal_name_full 'Journal of the American Chemical Society'
_journal_page_first 9653
_journal_page_last 9667
_journal_paper_doi 10.1021/ja030200l
_journal_volume 125
_journal_year 2003
_chemical_formula_sum 'C14 H21 N O3'
_chemical_formula_weight 251.33
_space_group_IT_number 4
_symmetry_cell_setting monoclinic
_symmetry_space_group_name_Hall 'P 2yb'
_symmetry_space_group_name_H-M 'P 1 21 1'
_audit_creation_date 03-01-26
_audit_creation_method Xtal3.7
_cell_angle_alpha 90.00000
_cell_angle_beta 110.20(2)
_cell_angle_gamma 90.00000
_cell_formula_units_Z 2
_cell_length_a 5.727(2)
_cell_length_b 17.490(3)
_cell_length_c 6.955(2)
_cell_measurement_reflns_used 25
_cell_measurement_temperature 150
_cell_volume 653.8(3)
_computing_data_reduction 'xtal DIFDAT SORTRF ADDREF'
_computing_molecular_graphics xtal
_computing_publication_material 'xtal BONDLA CIFIO'
_computing_structure_refinement 'xtal CRYLSQ'
_computing_structure_solution xtal
_diffrn_measurement_device_type CAD4
_diffrn_measurement_method
;
\w/2\q
;
_diffrn_radiation_type 'Cu K\a'
_diffrn_radiation_wavelength 1.54179
_diffrn_reflns_av_R_equivalents .076
_diffrn_reflns_limit_h_max 7
_diffrn_reflns_limit_h_min -6
_diffrn_reflns_limit_k_max 21
_diffrn_reflns_limit_k_min -21
_diffrn_reflns_limit_l_max 8
_diffrn_reflns_limit_l_min -8
_diffrn_reflns_number 4888
_diffrn_reflns_theta_max 74.96
_diffrn_standards_decay_% 7
_diffrn_standards_interval_count 200
_exptl_absorpt_coefficient_mu .721
_exptl_absorpt_correction_type none
_exptl_crystal_colour '     colourless'
_exptl_crystal_density_diffrn 1.277
_exptl_crystal_description '    irregular'
_exptl_crystal_size_max 0.50
_exptl_crystal_size_mid 0.50
_exptl_crystal_size_min 0.30
_refine_diff_density_max .699
_refine_diff_density_min -.43
_refine_ls_extinction_coef .00000
_refine_ls_goodness_of_fit_ref 1.208
_refine_ls_hydrogen_treatment noref
_refine_ls_number_parameters 163
_refine_ls_number_reflns 2343
_refine_ls_R_factor_gt .09
_refine_ls_structure_factor_coef F
_refine_ls_weighting_details
;
w=1/[7.0\s(F)^2^]
;
_refine_ls_weighting_scheme calc
_refine_ls_wR_factor_ref .102
_reflns_Friedel_coverage .939
_reflns_number_gt 2352
_reflns_number_total 2650
_reflns_threshold_expression 'I>  2.00 sig(I)'
_cod_data_source_file ja030200l.cif
_cod_data_source_block JA030200L
_cod_original_sg_symbol_Hall p_2y1
_cod_original_formula_sum 'C14 H21 N1 O3'
_cod_database_code 4114045

loop_
_symmetry_equiv_pos_as_xyz
+x,+y,+z
-x,1/2+y,-z

loop_
_atom_site_label
_atom_site_fract_x
_atom_site_fract_y
_atom_site_fract_z
_atom_site_U_iso_or_equiv
_atom_site_adp_type
_atom_site_occupancy
C7 -.0515(10) .6110(9) .2501(7) .026(2) Uani 1.00000
C4 -.0912(10) .8194(9) .1616(8) .031(2) Uani 1.00000
C5 .0397(10) .6926(9) .2395(7) .026(2) Uani 1.00000
C6 .2447(10) .7671(9) .0584(6) .026(2) Uani 1.00000
O1 .1601(7) .6923(9) .0893(5) .0265(16) Uani 1.00000
C10 -.1114(11) .4788(9) .4821(6) .025(2) Uani 1.00000
C9 .1421(10) .5090(9) .5365(7) .025(2) Uani 1.00000
O2 -.1646(7) .7428(9) .1815(5) .0311(17) Uani 1.00000
C1 .0385(11) .8265(9) .0055(8) .029(2) Uani 1.00000
C3 -.1483(12) .8117(9) -.2040(9) .040(3) Uani 1.00000
C2 .1508(12) .9055(9) .0150(8) .037(3) Uani 1.00000
C13 .3679(9) .6271(9) .5063(6) .024(2) Uani 1.00000
O3 .0211(7) .5984(9) .7456(6) .0345(18) Uani 1.00000
C14 .2294(10) .7044(9) .4612(6) .027(2) Uani 1.00000
N -.3067(10) .4556(9) .4416(7) .036(2) Uani 1.00000
C12 .4426(10) .5998(9) .7312(7) .028(2) Uani 1.00000
C11 .2262(11) .5532(9) .7435(7) .030(2) Uani 1.00000
C8 .1805(9) .5663(9) .3810(6) .024(2) Uani 1.00000
H12b .59054 .57179 .75681 .04200 Uiso 1.00000
H7a -.15437 .60733 .31081 .03900 Uiso 1.00000
H13 .53912 .62791 .50085 .03600 Uiso 1.00000
H9 .26289 .45942 .55097 .03800 Uiso 1.00000
H7b -.12852 .58615 .10316 .03900 Uiso 1.00000
H4a -.25266 .85339 .11428 .04700 Uiso 1.00000
H4b .02365 .83807 .30486 .04700 Uiso 1.00000
H6a .38926 .78311 .18978 .03900 Uiso 1.00000
H6b .31477 .76282 -.06315 .03900 Uiso 1.00000
H3a -.07572 .78377 -.30700 .06000 Uiso 1.00000
H3b -.24768 .85883 -.27629 .06000 Uiso 1.00000
H3c -.29303 .77038 -.19474 .06000 Uiso 1.00000
H2a .33124 .90547 .12056 .05600 Uiso 1.00000
H2b .04210 .94422 .05247 .05600 Uiso 1.00000
H2c .15988 .91806 -.13086 .05600 Uiso 1.00000
H14a .13899 .71255 .56348 .04100 Uiso 1.00000
H14b .34924 .74787 .46408 .04100 Uiso 1.00000
H12a .47575 .64477 .83105 .04200 Uiso 1.00000
H11 .27622 .51415 .87170 .04500 Uiso 1.00000
H8 .24014 .53321 .27576 .03600 Uiso 1.00000
H -.11391 .58481 .73039 .05300 Uiso 1.00000

loop_
_atom_site_aniso_label
_atom_site_aniso_U_11
_atom_site_aniso_U_22
_atom_site_aniso_U_33
_atom_site_aniso_U_12
_atom_site_aniso_U_13
_atom_site_aniso_U_23
C7 .027(3) .026(2) .027(2) -.003(2) .011(2) -.0025(18)
C4 .030(3) .030(3) .039(3) .007(2) .019(2) .002(2)
C5 .030(3) .028(2) .026(2) .003(2) .019(2) .0006(19)
C6 .034(3) .030(2) .0138(18) -.001(2) .0091(19) -.0009(16)
O1 .033(2) .0292(18) .0220(15) .0007(17) .0161(15) -.0016(13)
C10 .034(3) .028(2) .0135(17) .002(2) .008(2) .0031(17)
C9 .033(3) .030(2) .0146(18) .005(2) .011(2) .0036(17)
O2 .032(2) .0257(19) .042(2) .0011(17) .0212(17) .0038(15)
C1 .034(3) .033(3) .024(2) .001(2) .015(2) .0042(18)
C3 .043(4) .031(3) .050(3) .009(3) .018(3) .004(2)
C2 .053(4) .033(3) .028(2) .003(3) .016(3) .004(2)
C13 .023(2) .036(2) .0140(18) -.002(2) .0060(18) -.0012(17)
O3 .029(2) .043(2) .038(2) -.0072(18) .0202(16) -.0051(16)
C14 .032(3) .031(2) .0153(18) -.001(2) .0070(19) -.0019(18)
N .042(3) .037(2) .034(2) -.002(2) .018(2) .0010(18)
C12 .023(3) .036(3) .025(2) .004(2) .0083(19) -.002(2)
C11 .035(3) .034(3) .019(2) .003(2) .008(2) .0007(19)
C8 .026(3) .028(2) .021(2) .001(2) .012(2) -.0023(18)

loop_
_atom_type_symbol
_atom_type_oxidation_number
_atom_type_number_in_cell
_atom_type_scat_dispersion_real
_atom_type_scat_dispersion_imag
_atom_type_scat_source
C 0 28 .017 .009 'Int Tables Vol IV Tables 2.2B and 2.3.1'
H 0 42 0 0 'Int Tables Vol IV Tables 2.2B and 2.3.1'
O 0 6 .047 .032 'Int Tables Vol IV Tables 2.2B and 2.3.1'
N 0 2 .029 .018 'Int Tables Vol IV Tables 2.2B and 2.3.1'

loop_
_geom_angle_atom_site_label_1
_geom_angle_atom_site_label_2
_geom_angle_atom_site_label_3
_geom_angle
H7a C7 H7b 109.0(8)
H7a C7 C5 114.0(13)
H7a C7 C8 106.1(8)
H7b C7 C5 111.9(8)
H7b C7 C8 110.5(11)
C5 C7 C8 105.2(7)
H4b C4 H4a 108.6(11)
H4b C4 O2 108.2(8)
H4b C4 C1 110.9(7)
H4a C4 O2 107.7(7)
H4a C4 C1 108.9(8)
O2 C4 C1 112.3(10)
O2 C5 O1 110.7(8)
O2 C5 C7 109.4(7)
O2 C5 C14 115.2(9)
O1 C5 C7 106.9(10)
O1 C5 C14 111.9(5)
C7 C5 C14 102.0(8)
H6a C6 H6b 108.4(6)
H6a C6 O1 108.8(8)
H6a C6 C1 110.2(11)
H6b C6 O1 107.2(11)
H6b C6 C1 109.5(8)
O1 C6 C1 112.6(7)
C6 O1 C5 112.2(11)
N C10 C9 179.5(5)
H9 C9 C10 106.1(12)
H9 C9 C8 109.9(6)
H9 C9 C11 109.0(5)
C10 C9 C8 114.8(6)
C10 C9 C11 112.3(6)
C8 C9 C11 104.6(11)
C5 O2 C4 111.8(7)
C3 C1 C2 110.4(9)
C3 C1 C4 108.6(6)
C3 C1 C6 110.5(10)
C2 C1 C4 110.4(10)
C2 C1 C6 109.3(7)
C4 C1 C6 107.6(8)
H3b C3 H3a 108.5(7)
H3b C3 H3c 104.5(5)
H3b C3 C1 115.0(12)
H3a C3 H3c 102.3(11)
H3a C3 C1 114.8(6)
H3c C3 C1 110.4(7)
H2b C2 H2a 111.6(9)
H2b C2 H2c 110.3(11)
H2b C2 C1 109.3(8)
H2a C2 H2c 108.2(7)
H2a C2 C1 109.5(11)
H2c C2 C1 108.0(9)
H13 C13 C14 115.1(12)
H13 C13 C8 119.3(10)
H13 C13 C12 96.4(5)
C14 C13 C8 106.2(6)
C14 C13 C12 114.8(8)
C8 C13 C12 104.6(10)
H O3 C11 127.8(17)
H14b C14 H14a 112.3(12)
H14b C14 C13 110.7(6)
H14b C14 C5 110.6(8)
H14a C14 C13 109.2(9)
H14a C14 C5 111.0(5)
C13 C14 C5 102.6(9)
H12b C12 H12a 109.1(5)
H12b C12 C11 114.3(14)
H12b C12 C13 105.6(6)
H12a C12 C11 109.9(6)
H12a C12 C13 111.7(13)
C11 C12 C13 106.2(5)
H11 C11 O3 109.2(6)
H11 C11 C12 113.5(5)
H11 C11 C9 111.0(13)
O3 C11 C12 113.5(13)
O3 C11 C9 107.1(5)
C12 C11 C9 102.3(6)
H8 C8 C7 106.4(4)
H8 C8 C9 106.3(12)
H8 C8 C13 115.5(6)
C7 C8 C9 116.2(6)
C7 C8 C13 105.9(11)
C9 C8 C13 106.9(5)

loop_
_geom_bond_atom_site_label_1
_geom_bond_atom_site_label_2
_geom_bond_distance
C7 H7a .837(6)
C7 H7b 1.057(8)
C7 C5 1.53(2)
C7 C8 1.539(13)
C4 H4b 1.039(7)
C4 H4a 1.052(10)
C4 O2 1.43(2)
C4 C1 1.517(9)
C5 O2 1.406(15)
C5 O1 1.437(7)
C5 C14 1.563(6)
C6 H6a 1.037(6)
C6 H6b 1.056(6)
C6 O1 1.44(2)
C6 C1 1.519(16)
C10 N 1.131(11)
C10 C9 1.466(11)
C9 H9 1.091(13)
C9 C8 1.546(15)
C9 C11 1.557(12)
C1 C3 1.503(8)
C1 C2 1.52(2)
C3 H3b 1.029(12)
C3 H3a 1.063(9)
C3 H3c 1.118(11)
C2 H2b 1.013(12)
C2 H2a 1.040(5)
C2 H2c 1.057(7)
C13 H13 .994(6)
C13 C14 1.54(2)
C13 C8 1.548(16)
C13 C12 1.548(9)
O3 H .780(6)
O3 C11 1.420(14)
C14 H14b 1.020(12)
C14 H14a 1.024(6)
C12 H12b .941(9)
C12 H12a 1.023(13)
C12 C11 1.510(14)
C11 H11 1.080(11)
C8 H8 1.077(10)

loop_
_geom_contact_atom_site_label_1
_geom_contact_atom_site_label_2
_geom_contact_distance
_geom_contact_site_symmetry_2
H7a H7b 1.5468(4) .
H12b H12a 1.6007(2) .
H2a H2b 1.6982(5) .
H2b H2c 1.6983(4) .
H2a H2c 1.6983(4) .
H6a H6b 1.6983(5) .
H3a H3c 1.6983(4) .
H14a H14b 1.6983(4) .
H4a H4b 1.6983(4) .
H3b H3c 1.6983(3) .
H3a H3b 1.6984(3) .
H12b H 1.7792(6) '1 655'
C12 H13 1.931(7) .
C8 H7a 1.945(8) .
H12b H13 1.9640(4) .
C11 H 1.996(7) .
O2 H4b 2.009(13) .
O2 H4a 2.013(15) .
C13 H12b 2.016(8) .
O1 H6b 2.019(10) .
C5 H7a 2.021(12) .
O1 H6a 2.024(12) .
O3 H11 2.047(11) .
C10 H9 2.057(6) .
C11 H12b 2.082(7) .
C1 H2b 2.083(15) .
H6a H14b 2.0914(5) .
C11 H12a 2.093(13) .
C1 H2c 2.098(13) .
C1 H2a 2.105(11) .
C1 H4a 2.108(7) .
C7 H8 2.113(11) .
C13 H14a 2.114(12) .
C1 H6a 2.116(7) .
C9 H8 2.118(6) .
C1 H6b 2.120(10) .
C1 H4b 2.122(6) .
C13 H14b 2.130(16) .
C5 H14b 2.146(8) .
C13 H12a 2.148(5) .
C8 H7b 2.150(5) .
C1 H3b 2.152(6) .
C5 H14a 2.154(5) .
H3a H14a 2.1541(4) '1 554'
C5 H7b 2.158(14) .
C14 H13 2.161(11) .
C1 H3c 2.164(8) .
C11 H9 2.173(13) .
C1 H3a 2.175(7) .
C8 H9 2.175(14) .
C12 H11 2.179(12) .
C9 H11 2.190(4) .
H6a H2a 2.1936(4) .
H13 H 2.2079(5) '1 655'
C8 H13 2.211(9) .
C13 H8 2.234(12) .
H7b H8 2.2373(6) .
H9 H8 2.2747(5) .
H6b H3a 2.3222(6) .
H13 H14b 2.3363(4) .
O1 O2 2.339(10) .
C4 C5 2.34(2) .
C7 O1 2.383(15) .
C5 C6 2.385(14) .
C9 C12 2.389(16) .
C9 O3 2.395(15) .
C7 O2 2.40(2) .
H2b H11 2.4003(5) '2 556'
H4b H14b 2.4013(5) .
H12b H7b 2.4037(6) '1 656'
C7 C14 2.404(16) .
H9 H11 2.4042(6) .
C5 C13 2.425(12) .
H12b H11 2.4266(6) .
H3b H2c 2.4318(7) .
C5 C8 2.44(2) .
H11 H 2.4431(6) .
C13 C11 2.445(14) .
O2 C1 2.445(15) .
C12 C8 2.450(8) .
O3 C12 2.450(7) .
C4 C6 2.450(12) .
C4 C3 2.453(9) .
C11 C8 2.454(7) .
O1 C1 2.46(2) .
H4a H2b 2.4615(5) .
H13 H12a 2.4634(7) .
C7 C13 2.463(7) .
C14 C8 2.47(2) .
H14a H12a 2.4717(5) .
H6b H12a 2.4745(3) '1 554'
C6 C2 2.48(2) .
C6 H2a 2.478(15) .
C3 C2 2.479(16) .
C6 C3 2.483(10) .
C9 C13 2.48(2) .
O1 C14 2.487(6) .
C4 C2 2.491(16) .
C3 H2c 2.493(12) .
C4 H3c 2.497(7) .
H13 H8 2.5049(4) .
O2 H3c 2.508(5) .
O2 C14 2.509(8) .
O1 H7b 2.510(12) .
C10 C11 2.512(13) .
C4 H2b 2.515(14) .
C10 H7a 2.516(14) .
O2 H7a 2.528(15) .
O3 H12b 2.537(5) '1 455'
C10 H 2.537(12) .
H4a H3c 2.5373(5) .
C10 C8 2.539(15) .
C9 H7a 2.543(11) .
C12 H 2.555(6) '1 655'
H7a H13 2.5612(6) '1 455'
H4a H2a 2.5656(8) '1 455'
H3c H14b 2.5740(6) '1 454'
O3 H14a 2.576(12) .
H9 H3b 2.5763(5) '2 545'
H4b H2b 2.5821(4) .
C6 H3a 2.587(4) .
C10 H2c 2.589(8) '2 545'
C3 H4a 2.589(8) .
C5 H4b 2.593(15) .
O3 H12a 2.593(6) .
H6b H14a 2.5932(7) '1 554'
H4a H6a 2.5953(6) '1 455'
C9 N 2.597(11) .
H3c H12a 2.6031(4) '1 454'
C2 H6a 2.604(14) .
C14 C12 2.604(16) .
C2 H3b 2.605(7) .
H7b H12a 2.6090(6) '1 454'
H12a H11 2.6130(4) .
C7 C9 2.619(16) .
C12 H14a 2.622(12) .
H7b H 2.6228(7) '1 554'
C3 H6b 2.632(8) .
O1 H14b 2.638(6) .
C2 H4b 2.646(9) .
N H2c 2.658(7) '2 545'
C9 H 2.663(9) .
H4b H6a 2.6658(7) .
C5 H6a 2.667(10) .
O2 H6a 2.670(6) '1 455'
C14 H4b 2.675(14) .
O2 H14a 2.678(4) .
C14 H12a 2.681(7) .
C14 H7a 2.686(10) .
H7a H8 2.6880(7) .
H7a H14a 2.6942(4) .
C6 H14b 2.695(5) .
H6b H3c 2.7055(8) '1 655'
C10 O3 2.711(17) .
C9 H12b 2.726(8) .
H4a H3b 2.7281(8) .
C7 H14a 2.730(11) .
C14 H6a 2.737(9) .
O3 H13 2.745(4) '1 455'
H12b H9 2.7528(4) .
C6 H4b 2.753(9) .
H3b H2b 2.7554(5) .
C4 H6a 2.764(7) .
H4b H14a 2.7697(4) .
H4b H2a 2.7740(6) .
H3a H2c 2.7742(4) .
H2b H8 2.7746(5) 2
O1 O3 2.781(13) '1 554'
C2 H4a 2.784(9) .
C2 H6b 2.785(15) .
C4 O1 2.786(18) .
C12 H9 2.786(14) .
H6b H2a 2.7899(4) .
C6 O2 2.792(8) .
N H8 2.800(9) '1 455'
H9 H2a 2.8009(6) '2 646'
O2 H7b 2.815(15) .
H4a H11 2.8182(5) '2 556'
H7b H2b 2.8193(4) '2 545'
N H9 2.820(6) '1 455'
N H4b 2.826(11) '2 546'
C10 H4b 2.827(14) '2 546'
H4a H6b 2.8387(7) '1 455'
H2b H 2.8402(4) '2 556'
O3 H7a 2.842(4) .
H6b H2c 2.8447(5) .
C13 H7a 2.847(5) .
C8 H12b 2.849(4) .
C5 C1 2.852(19) .
H12a H 2.8720(8) '1 655'
H7a H 2.8736(8) .
H13 H14a 2.8847(7) .
C12 H7b 2.897(4) '1 656'
C3 H2b 2.899(12) .
O2 H6b 2.899(4) '1 455'
C8 H14a 2.901(14) .
O3 H7b 2.905(5) '1 556'
C7 C10 2.907(18) .
H11 H8 2.9073(8) '1 556'
C6 H2c 2.915(14) .
C10 H11 2.915(5) .
O2 H14b 2.922(3) .
H2a H11 2.9302(6) '2 656'
C13 H 2.931(6) '1 655'
C4 H3b 2.944(6) .
N H3b 2.944(10) '2 445'
C4 H2a 2.946(10) .
C4 H14b 2.948(8) .
H2c H8 2.9539(6) 2
H7b H2c 2.9557(5) '2 545'
O1 C13 2.957(10) .
O2 C3 2.970(11) .
O1 C8 2.970(17) .
N H 2.972(12) .
C6 H3c 2.974(5) .
C5 H8 2.991(15) .
H9 H4a 2.9928(6) '2 546'
O1 H3c 2.993(8) .
C10 H8 3.002(8) .
H14b H12a 3.0023(6) .
C4 C14 3.020(15) .
H12b H2a 3.0210(5) '2 646'
O1 C3 3.025(15) .
C11 H14a 3.026(15) .
C5 H13 3.029(7) .
O3 C8 3.029(8) .
N H7a 3.030(14) .
C13 H9 3.031(16) .
C2 H3a 3.037(12) .
O1 H8 3.038(14) .
C6 C14 3.038(10) .
H12b H2b 3.0392(5) '2 646'
C13 O3 3.041(8) .
H3b H8 3.0502(5) 2
H9 H4b 3.0560(5) '2 546'
O1 H3a 3.067(8) .

loop_
_geom_torsion_atom_site_label_1
_geom_torsion_atom_site_label_2
_geom_torsion_atom_site_label_3
_geom_torsion_atom_site_label_4
_geom_torsion
C8 C7 C5 O1 78.7(5)
C8 C7 C5 O2 -161.3(5)
C8 C7 C5 C14 -38.8(7)
H7a C7 C5 O1 -165.5(5)
H7a C7 C5 O2 -45.5(6)
H7a C7 C5 C14 77.0(7)
H7b C7 C5 O1 -41.3(8)
H7b C7 C5 O2 78.6(8)
H7b C7 C5 C14 -158.9(6)
C5 C7 C8 C9 139.3(9)
C5 C7 C8 C13 20.9(6)
C5 C7 C8 H8 -102.5(10)
H7a C7 C8 C9 18.2(16)
H7a C7 C8 C13 -100.3(12)
H7a C7 C8 H8 136.3(12)
H7b C7 C8 C9 -99.8(10)
H7b C7 C8 C13 141.8(8)
H7b C7 C8 H8 18.4(13)
C1 C4 O2 C5 58.5(5)
H4a C4 O2 C5 178.5(5)
H4b C4 O2 C5 -64.3(8)
O2 C4 C1 C6 -51.4(8)
O2 C4 C1 C3 68.3(12)
O2 C4 C1 C2 -170.5(5)
H4a C4 C1 C6 -170.6(10)
H4a C4 C1 C3 -51.0(16)
H4a C4 C1 C2 70.2(9)
H4b C4 C1 C6 69.9(15)
H4b C4 C1 C3 -170.5(12)
H4b C4 C1 C2 -49.3(13)
C7 C5 O1 C6 177.4(4)
O2 C5 O1 C6 58.3(9)
C14 C5 O1 C6 -71.7(12)
C7 C5 O2 C4 -177.8(4)
O1 C5 O2 C4 -60.2(10)
C14 C5 O2 C4 68.0(9)
C7 C5 C14 C13 41.8(7)
C7 C5 C14 H14a -74.7(13)
C7 C5 C14 H14b 159.9(9)
O1 C5 C14 C13 -72.1(13)
O1 C5 C14 H14a 171.3(13)
O1 C5 C14 H14b 46.0(16)
O2 C5 C14 C13 160.2(9)
O2 C5 C14 H14a 43.7(16)
O2 C5 C14 H14b -81.6(10)
C1 C6 O1 C5 -54.3(5)
H6a C6 O1 C5 68.2(8)
H6b C6 O1 C5 -174.7(4)
O1 C6 C1 C4 49.5(9)
O1 C6 C1 C3 -68.9(8)
O1 C6 C1 C2 169.4(4)
H6a C6 C1 C4 -72.2(11)
H6a C6 C1 C3 169.4(8)
H6a C6 C1 C2 47.7(8)
H6b C6 C1 C4 168.6(9)
H6b C6 C1 C3 50.2(13)
H6b C6 C1 C2 -71.5(9)
N C10 C9 C11 -23(186)
N C10 C9 C8 -142(185)
N C10 C9 H9 96(186)
C10 C9 C11 O3 -42.0(15)
C10 C9 C11 C12 -161.6(11)
C10 C9 C11 H11 77.1(11)
C8 C9 C11 O3 83.2(9)
C8 C9 C11 C12 -36.4(10)
C8 C9 C11 H11 -157.8(6)
H9 C9 C11 O3 -159.3(9)
H9 C9 C11 C12 81.1(11)
H9 C9 C11 H11 -40.3(9)
C10 C9 C8 C7 26.1(15)
C10 C9 C8 C13 144.0(10)
C10 C9 C8 H8 -92.0(10)
C11 C9 C8 C7 -97.4(9)
C11 C9 C8 C13 20.5(9)
C11 C9 C8 H8 144.4(5)
H9 C9 C8 C7 145.7(9)
H9 C9 C8 C13 -96.4(9)
H9 C9 C8 H8 27.5(7)
C4 C1 C3 H3a -145.9(12)
C4 C1 C3 H3b 87.0(13)
C4 C1 C3 H3c -30.9(16)
C6 C1 C3 H3a -28.1(15)
C6 C1 C3 H3b -155.2(8)
C6 C1 C3 H3c 86.8(10)
C2 C1 C3 H3a 92.9(13)
C2 C1 C3 H3b -34.2(9)
C2 C1 C3 H3c -152.1(9)
C4 C1 C2 H2a 89.4(8)
C4 C1 C2 H2b -33.1(7)
C4 C1 C2 H2c -153.1(6)
C6 C1 C2 H2a -28.7(7)
C6 C1 C2 H2b -151.2(5)
C6 C1 C2 H2c 88.8(7)
C3 C1 C2 H2a -150.5(7)
C3 C1 C2 H2b 87.1(7)
C3 C1 C2 H2c -32.9(10)
C12 C13 C14 C5 -144.3(7)
C12 C13 C14 H14a -26.6(10)
C12 C13 C14 H14b 97.6(7)
C8 C13 C14 C5 -29.2(7)
C8 C13 C14 H14a 88.5(7)
C8 C13 C14 H14b -147.3(5)
H13 C13 C14 C5 105.1(7)
H13 C13 C14 H14a -137.1(6)
H13 C13 C14 H14b -12.9(7)
C14 C13 C12 C11 89.5(12)
C14 C13 C12 H12b -148.7(10)
C14 C13 C12 H12a -30.2(8)
C8 C13 C12 C11 -26.5(12)
C8 C13 C12 H12b 95.3(11)
C8 C13 C12 H12a -146.2(7)
H13 C13 C12 C11 -149.0(12)
H13 C13 C12 H12b -27.3(15)
H13 C13 C12 H12a 91.2(11)
C14 C13 C8 C7 5.7(6)
C14 C13 C8 C9 -118.8(7)
C14 C13 C8 H8 123.1(9)
C12 C13 C8 C7 127.5(7)
C12 C13 C8 C9 3.0(10)
C12 C13 C8 H8 -115.0(9)
H13 C13 C8 C7 -126.4(10)
H13 C13 C8 C9 109.2(10)
H13 C13 C8 H8 -8.9(15)
H O3 C11 C9 55.1(11)
H O3 C11 C12 167.2(5)
H O3 C11 H11 -65.1(9)
C13 C12 C11 C9 39.0(13)
C13 C12 C11 O3 -76.0(9)
C13 C12 C11 H11 158.6(10)
H12b C12 C11 C9 -77.0(8)
H12b C12 C11 O3 168.1(5)
H12b C12 C11 H11 42.7(12)
H12a C12 C11 C9 159.9(9)
H12a C12 C11 O3 45.0(8)
H12a C12 C11 H11 -80.4(13)
